data_7717996
loop_
_publ_author_name
'Guo, Dianjun'
'He, Jinqiang'
'Yuan, Qingbing'
'Zhou, Shuangliu'
'Zhu, Xiancui'

_publ_section_title
;
 Synthesis of 2,3-dihydroquinazolinimines and 1,3-diiminoisoindolines
 catalyzed by rare earth metal alkyl complexes through tandem
 addition/cyclization of nitriles with amines.
;
_journal_issue 11
_journal_name_full 'Dalton transactions (Cambridge, England : 2003)'
_journal_page_first 4484
_journal_page_last 4492
_journal_paper_doi 10.1039/d5dt00106d
_journal_volume 54
_journal_year 2025
_chemical_formula_moiety 'C33 H56 N3 Si2 Yb'
_chemical_formula_sum 'C33 H56 N3 Si2 Yb'
_chemical_formula_weight 724.02
_space_group_crystal_system orthorhombic
_space_group_IT_number 19
_space_group_name_Hall 'P 2ac 2ab'
_space_group_name_H-M_alt 'P 21 21 21'
_atom_sites_solution_hydrogens geom
_atom_sites_solution_primary iterative
_audit_block_doi 10.5517/ccdc.csd.cc2m3c9f
_audit_creation_date 2024-02-07
_audit_creation_method
;
Olex2 1.5
(compiled 2023.08.24 svn.re1ec1418 for OlexSys, GUI svn.r6817)
;
_audit_update_record
;
2025-01-13 deposited with the CCDC.	2025-02-10 downloaded from the CCDC.
;
_cell_angle_alpha 90
_cell_angle_beta 90
_cell_angle_gamma 90
_cell_formula_units_Z 4
_cell_length_a 10.650(2)
_cell_length_b 16.761(4)
_cell_length_c 20.549(4)
_cell_measurement_reflns_used 9872
_cell_measurement_temperature 297.3
_cell_measurement_theta_max 23.393
_cell_measurement_theta_min 2.154
_cell_volume 3668.1(13)
_computing_cell_refinement 'SAINT v8.37A (Bruker, 2015)'
_computing_data_reduction 'SAINT v8.37A (Bruker, 2015)'
_computing_molecular_graphics 'Olex2 1.5 (Dolomanov et al., 2009)'
_computing_publication_material 'Olex2 1.5 (Dolomanov et al., 2009)'
_computing_structure_refinement 'SHELXL 2018/3 (Sheldrick, 2015)'
_computing_structure_solution 'olex2.solve 1.5 (Bourhis et al., 2015)'
_diffrn_ambient_temperature 297.3
_diffrn_measured_fraction_theta_full 0.999
_diffrn_measured_fraction_theta_max 0.994
_diffrn_measurement_device_type 'Bruker APEX-II CCD'
_diffrn_measurement_method '\f and \w scans'
_diffrn_radiation_type MoK\a
_diffrn_radiation_wavelength 0.71073
_diffrn_reflns_av_R_equivalents 0.0702
_diffrn_reflns_av_unetI/netI 0.0588
_diffrn_reflns_Laue_measured_fraction_full 0.999
_diffrn_reflns_Laue_measured_fraction_max 0.994
_diffrn_reflns_limit_h_max 13
_diffrn_reflns_limit_h_min -13
_diffrn_reflns_limit_k_max 21
_diffrn_reflns_limit_k_min -21
_diffrn_reflns_limit_l_max 26
_diffrn_reflns_limit_l_min -26
_diffrn_reflns_number 40340
_diffrn_reflns_point_group_measured_fraction_full 1.000
_diffrn_reflns_point_group_measured_fraction_max 0.992
_diffrn_reflns_theta_full 25.242
_diffrn_reflns_theta_max 27.132
_diffrn_reflns_theta_min 1.568
_diffrn_source_current 30.0
_diffrn_source_power 1.5
_diffrn_source_voltage 50.0
_diffrn_standards_number 0
_exptl_absorpt_coefficient_mu 2.638
_exptl_absorpt_correction_T_max 0.7455
_exptl_absorpt_correction_T_min 0.4240
_exptl_absorpt_correction_type multi-scan
_exptl_absorpt_process_details
;
SADABS-2016/2 (Bruker,2016/2) was used for absorption correction.
wR2(int) was 0.1242 before and 0.0629 after correction.
The Ratio of minimum to maximum transmission is 0.5687.
The \l/2 correction factor is Not present.
;
_exptl_crystal_colour 'clear light red'
_exptl_crystal_colour_lustre clear
_exptl_crystal_colour_modifier light
_exptl_crystal_colour_primary red
_exptl_crystal_density_diffrn 1.311
_exptl_crystal_description block
_exptl_crystal_F_000 1492
_exptl_crystal_size_max 0.22
_exptl_crystal_size_mid 0.21
_exptl_crystal_size_min 0.2
_refine_diff_density_max 0.641
_refine_diff_density_min -0.841
_refine_diff_density_rms 0.074
_refine_ls_abs_structure_details
;
 Flack x determined using 2343 quotients [(I+)-(I-)]/[(I+)+(I-)]
 (Parsons, Flack and Wagner, Acta Cryst. B69 (2013) 249-259).
;
_refine_ls_abs_structure_Flack 0.005(8)
_refine_ls_extinction_method none
_refine_ls_goodness_of_fit_ref 1.019
_refine_ls_hydrogen_treatment constr
_refine_ls_matrix_type full
_refine_ls_number_parameters 362
_refine_ls_number_reflns 8063
_refine_ls_number_restraints 1
_refine_ls_restrained_S_all 1.020
_refine_ls_R_factor_all 0.0579
_refine_ls_R_factor_gt 0.0391
_refine_ls_shift/su_max 0.001
_refine_ls_shift/su_mean 0.000
_refine_ls_structure_factor_coef Fsqd
_refine_ls_weighting_details 'w=1/[\s^2^(Fo^2^)+(0.0074P)^2^+2.6136P] where P=(Fo^2^+2Fc^2^)/3'
_refine_ls_weighting_scheme calc
_refine_ls_wR_factor_gt 0.0666
_refine_ls_wR_factor_ref 0.0714
_reflns_Friedel_coverage 0.792
_reflns_Friedel_fraction_full 1.000
_reflns_Friedel_fraction_max 0.990
_reflns_number_gt 6410
_reflns_number_total 8063
_reflns_threshold_expression 'I > 2\s(I)'
_cod_data_source_file d5dt00106d2.cif
_cod_data_source_block 1c
_cod_depositor_comments 'Adding full bibliography for 7717994--7718001.cif.'
_cod_original_cell_volume 3668.1(14)
_cod_database_code 7717996
_shelx_shelxl_version_number 2018/3
_shelx_space_group_comment
;
The symmetry employed for this shelxl refinement is uniquely defined
by the following loop, which should always be used as a source of
symmetry information in preference to the above space-group names.
They are only intended as comments.
;
_shelx_estimated_absorpt_t_max 0.620
_shelx_estimated_absorpt_t_min 0.594
_olex2_refinement_description
;
1. Fixed Uiso
 At 1.2 times of:
  All C(H) groups, All C(H,H) groups
 At 1.5 times of:
  All C(H,H,H) groups
2. Rigid bond restraints
 C20, C21
 with sigma for 1-2 distances of 0.01 and sigma for 1-3 distances of 0.02
3.a Ternary CH refined with riding coordinates:
 C1(H1), C10(H10)
3.b Secondary CH2 refined with riding coordinates:
 C26(H26a,H26b), C30(H30a,H30b), C25(H25a,H25b), C21(H21a,H21b), C20(H20a,
 H20b), C24(H24a,H24b), C22(H22a,H22b), C23(H23a,H23b)
3.c Aromatic/amide H refined with riding coordinates:
 C7(H7), C5(H5), C6(H6), C19(H19), C14(H14), C17(H17), C16(H16), C15(H15)
3.d Idealised Me refined as rotating group:
 C29(H29a,H29b,H29c), C27(H27a,H27b,H27c), C31(H31a,H31b,H31c), C12(H12a,H12b,
 H12c), C28(H28a,H28b,H28c), C33(H33a,H33b,H33c), C11(H11a,H11b,H11c), C2(H2a,
 H2b,H2c), C3(H3a,H3b,H3c), C32(H32a,H32b,H32c)
;
_smtbx_masks_void_probe_radius 1.2
_smtbx_masks_void_truncation_radius 1.2
_olex2_submission_special_instructions 'No special instructions were received'

loop_
_space_group_symop_operation_xyz
'x, y, z'
'-x+1/2, -y, z+1/2'
'-x, y+1/2, -z+1/2'
'x+1/2, -y+1/2, -z'

loop_
_atom_site_label
_atom_site_type_symbol
_atom_site_fract_x
_atom_site_fract_y
_atom_site_fract_z
_atom_site_U_iso_or_equiv
_atom_site_adp_type
_atom_site_occupancy
_atom_site_site_symmetry_order
_atom_site_calc_flag
_atom_site_refinement_flags_posn
_atom_site_refinement_flags_adp
_atom_site_refinement_flags_occupancy
_atom_site_disorder_assembly
_atom_site_disorder_group
Yb1 Yb 0.65309(3) 0.55857(2) 0.31881(2) 0.05057(10) Uani 1 1 d . . . . .
Si1 Si 0.9144(2) 0.68511(15) 0.38880(10) 0.0610(6) Uani 1 1 d . . . . .
Si Si 0.6737(3) 0.33650(17) 0.37311(13) 0.0815(8) Uani 1 1 d . . . . .
N1 N 0.7032(5) 0.5876(3) 0.2148(3) 0.0391(13) Uani 1 1 d . . . . .
C9 C 0.7240(6) 0.5197(4) 0.1741(3) 0.0420(15) Uani 1 1 d . . . . .
C8 C 0.8367(7) 0.4783(4) 0.1761(4) 0.0548(16) Uani 1 1 d . . . . .
C4 C 0.6261(6) 0.4945(4) 0.1328(3) 0.0485(18) Uani 1 1 d . . . . .
C18 C 0.6923(7) 0.7331(4) 0.2176(4) 0.061(2) Uani 1 1 d . . . . .
C26 C 0.8167(7) 0.5953(5) 0.3875(4) 0.066(2) Uani 1 1 d . . . . .
H26A H 0.781207 0.592269 0.430941 0.079 Uiso 1 1 calc R U . . .
H26B H 0.876143 0.551570 0.384698 0.079 Uiso 1 1 calc R U . . .
C13 C 0.7325(6) 0.6597(4) 0.1892(3) 0.0466(16) Uani 1 1 d . . . . .
N2 N 0.5514(8) 0.6799(5) 0.3014(4) 0.085(2) Uani 1 1 d . . . . .
C1 C 0.5021(6) 0.5384(5) 0.1301(4) 0.061(2) Uani 1 1 d . . . . .
H1 H 0.515714 0.590612 0.150420 0.073 Uiso 1 1 calc R U . . .
C7 C 0.8500(9) 0.4112(5) 0.1368(4) 0.070(2) Uani 1 1 d . . . . .
H7 H 0.925284 0.383125 0.137416 0.084 Uiso 1 1 calc R U . . .
C5 C 0.6452(9) 0.4274(4) 0.0955(4) 0.066(2) Uani 1 1 d . . . . .
H5 H 0.581316 0.409982 0.068137 0.079 Uiso 1 1 calc R U . . .
C6 C 0.7549(9) 0.3857(5) 0.0975(4) 0.072(2) Uani 1 1 d . . . . .
H6 H 0.764926 0.340102 0.072181 0.086 Uiso 1 1 calc R U . . .
C19 C 0.5975(9) 0.7365(6) 0.2673(5) 0.080(3) Uani 1 1 d . . . . .
H19 H 0.565233 0.787025 0.275836 0.096 Uiso 1 1 calc R U . . .
C14 C 0.8024(8) 0.6675(5) 0.1315(4) 0.069(2) Uani 1 1 d . . . . .
H14 H 0.821557 0.622111 0.107413 0.083 Uiso 1 1 calc R U . . .
N3 N 0.4773(8) 0.5715(6) 0.3960(4) 0.104(3) Uani 1 1 d . . . . .
C30 C 0.6298(8) 0.4179(4) 0.3166(4) 0.069(2) Uani 1 1 d . . . . .
H30A H 0.540394 0.410181 0.310062 0.083 Uiso 1 1 calc R U . . .
H30B H 0.668725 0.402415 0.275820 0.083 Uiso 1 1 calc R U . . .
C17 C 0.7379(10) 0.8057(5) 0.1934(6) 0.084(3) Uani 1 1 d . . . . .
H17 H 0.714126 0.852849 0.213769 0.101 Uiso 1 1 calc R U . . .
C16 C 0.8148(11) 0.8093(7) 0.1416(6) 0.099(4) Uani 1 1 d . . . . .
H16 H 0.847959 0.857711 0.127765 0.119 Uiso 1 1 calc R U . . .
C29 C 1.0030(8) 0.6982(5) 0.3116(4) 0.079(3) Uani 1 1 d . . . . .
H29A H 1.052247 0.651361 0.303285 0.118 Uiso 1 1 calc R U . . .
H29B H 1.057439 0.743659 0.315329 0.118 Uiso 1 1 calc R U . . .
H29C H 0.945124 0.706443 0.276467 0.118 Uiso 1 1 calc R U . . .
C10 C 0.9463(8) 0.5062(6) 0.2179(5) 0.079(3) Uani 1 1 d . . . . .
H10 H 0.916814 0.551851 0.243526 0.094 Uiso 1 1 calc R U . . .
C15 C 0.8429(12) 0.7401(7) 0.1099(5) 0.099(3) Uani 1 1 d . . . . .
H15 H 0.891356 0.742416 0.072302 0.119 Uiso 1 1 calc R U . . .
C27 C 0.8182(10) 0.7762(6) 0.4024(5) 0.106(4) Uani 1 1 d . . . . .
H27A H 0.761448 0.783274 0.366606 0.159 Uiso 1 1 calc R U . . .
H27B H 0.872361 0.821772 0.405718 0.159 Uiso 1 1 calc R U . . .
H27C H 0.771159 0.770453 0.442007 0.159 Uiso 1 1 calc R U . . .
C31 C 0.5398(10) 0.3032(7) 0.4258(5) 0.110(4) Uani 1 1 d . . . . .
H31A H 0.510093 0.347552 0.451040 0.165 Uiso 1 1 calc R U . . .
H31B H 0.567844 0.261619 0.454382 0.165 Uiso 1 1 calc R U . . .
H31C H 0.473026 0.283545 0.398836 0.165 Uiso 1 1 calc R U . . .
C12 C 1.0555(9) 0.5346(8) 0.1773(7) 0.133(5) Uani 1 1 d . . . . .
H12A H 1.100652 0.489357 0.160677 0.200 Uiso 1 1 calc R U . . .
H12B H 1.110605 0.566393 0.203631 0.200 Uiso 1 1 calc R U . . .
H12C H 1.024867 0.566059 0.141619 0.200 Uiso 1 1 calc R U . . .
C28 C 1.0351(10) 0.6866(7) 0.4550(4) 0.109(4) Uani 1 1 d . . . . .
H28A H 0.994111 0.684108 0.496586 0.163 Uiso 1 1 calc R U . . .
H28B H 1.083231 0.734894 0.452193 0.163 Uiso 1 1 calc R U . . .
H28C H 1.089958 0.641491 0.450280 0.163 Uiso 1 1 calc R U . . .
C33 C 0.8007(11) 0.3665(8) 0.4304(6) 0.130(5) Uani 1 1 d . . . . .
H33A H 0.876960 0.375322 0.406510 0.195 Uiso 1 1 calc R U . . .
H33B H 0.813676 0.324931 0.461781 0.195 Uiso 1 1 calc R U . . .
H33C H 0.776953 0.414758 0.452325 0.195 Uiso 1 1 calc R U . . .
C11 C 0.9880(11) 0.4431(8) 0.2652(6) 0.132(5) Uani 1 1 d . . . . .
H11A H 0.922838 0.433880 0.296635 0.197 Uiso 1 1 calc R U . . .
H11B H 1.062737 0.460544 0.287144 0.197 Uiso 1 1 calc R U . . .
H11C H 1.005117 0.394484 0.242146 0.197 Uiso 1 1 calc R U . . .
C25 C 0.5065(12) 0.5379(8) 0.4588(5) 0.134(5) Uani 1 1 d . . . . .
H25A H 0.551253 0.576486 0.485270 0.161 Uiso 1 1 calc R U . . .
H25B H 0.558653 0.490872 0.453877 0.161 Uiso 1 1 calc R U . . .
C2 C 0.4570(11) 0.5538(8) 0.0629(5) 0.125(4) Uani 1 1 d . . . . .
H2A H 0.516812 0.586483 0.040339 0.188 Uiso 1 1 calc R U . . .
H2B H 0.377542 0.580721 0.064590 0.188 Uiso 1 1 calc R U . . .
H2C H 0.447467 0.503982 0.040325 0.188 Uiso 1 1 calc R U . . .
C21 C 0.4588(13) 0.6575(9) 0.4053(7) 0.140(5) Uani 1 1 d . U . . .
H21A H 0.384839 0.665984 0.431987 0.168 Uiso 1 1 calc R U . . .
H21B H 0.530431 0.679156 0.428564 0.168 Uiso 1 1 calc R U . . .
C3 C 0.4067(9) 0.4961(8) 0.1703(8) 0.161(7) Uani 1 1 d . . . . .
H3A H 0.384096 0.446859 0.149503 0.241 Uiso 1 1 calc R U . . .
H3B H 0.333473 0.529029 0.174792 0.241 Uiso 1 1 calc R U . . .
H3C H 0.441035 0.485077 0.212570 0.241 Uiso 1 1 calc R U . . .
C20 C 0.4438(13) 0.7005(9) 0.3437(6) 0.156(6) Uani 1 1 d . U . . .
H20A H 0.441928 0.757557 0.351568 0.187 Uiso 1 1 calc R U . . .
H20B H 0.365652 0.685187 0.322959 0.187 Uiso 1 1 calc R U . . .
C24 C 0.3805(17) 0.5158(10) 0.4909(8) 0.196(9) Uani 1 1 d . . . . .
H24A H 0.389314 0.469772 0.519164 0.235 Uiso 1 1 calc R U . . .
H24B H 0.346921 0.560094 0.515864 0.235 Uiso 1 1 calc R U . . .
C32 C 0.7254(13) 0.2457(7) 0.3305(6) 0.136(5) Uani 1 1 d . . . . .
H32A H 0.658305 0.226088 0.303742 0.203 Uiso 1 1 calc R U . . .
H32B H 0.748219 0.205779 0.361829 0.203 Uiso 1 1 calc R U . . .
H32C H 0.796710 0.257934 0.303702 0.203 Uiso 1 1 calc R U . . .
C22 C 0.3614(11) 0.5260(10) 0.3761(6) 0.166(7) Uani 1 1 d . . . . .
H22A H 0.303799 0.560313 0.352577 0.199 Uiso 1 1 calc R U . . .
H22B H 0.383354 0.481083 0.348656 0.199 Uiso 1 1 calc R U . . .
C23 C 0.3047(15) 0.4985(10) 0.4372(10) 0.185(9) Uani 1 1 d . . . . .
H23A H 0.223628 0.523935 0.442782 0.222 Uiso 1 1 calc R U . . .
H23B H 0.291233 0.441353 0.434878 0.222 Uiso 1 1 calc R U . . .

loop_
_atom_site_aniso_label
_atom_site_aniso_U_11
_atom_site_aniso_U_22
_atom_site_aniso_U_33
_atom_site_aniso_U_23
_atom_site_aniso_U_13
_atom_site_aniso_U_12
Yb1 0.05168(15) 0.05377(17) 0.04627(14) -0.01255(16) 0.00465(16) -0.01043(17)
Si1 0.0687(14) 0.0638(15) 0.0504(12) -0.0058(11) -0.0002(10) -0.0254(12)
Si 0.0868(19) 0.0787(17) 0.0791(16) 0.0160(14) -0.0126(15) -0.0167(16)
N1 0.034(3) 0.041(3) 0.043(3) -0.008(2) -0.001(2) 0.002(2)
C9 0.044(4) 0.046(4) 0.036(4) -0.009(3) 0.005(3) -0.001(3)
C8 0.044(4) 0.057(4) 0.064(4) -0.009(4) 0.011(5) 0.007(3)
C4 0.044(4) 0.053(4) 0.048(4) -0.006(3) -0.002(3) -0.003(3)
C18 0.066(5) 0.037(4) 0.079(5) -0.009(4) -0.032(4) 0.010(4)
C26 0.067(6) 0.074(5) 0.057(5) -0.010(4) -0.006(4) -0.029(4)
C13 0.046(4) 0.046(4) 0.048(4) -0.004(4) -0.009(3) 0.003(3)
N2 0.089(5) 0.083(6) 0.082(6) -0.017(5) 0.015(4) 0.029(5)
C1 0.042(4) 0.063(6) 0.077(5) -0.016(4) -0.011(4) 0.002(4)
C7 0.054(4) 0.059(5) 0.098(6) -0.026(4) 0.017(5) 0.011(5)
C5 0.068(5) 0.062(5) 0.068(5) -0.027(4) 0.001(5) -0.010(5)
C6 0.087(7) 0.048(5) 0.081(6) -0.032(4) 0.012(5) -0.005(5)
C19 0.082(7) 0.064(6) 0.094(7) -0.028(6) -0.020(6) 0.033(5)
C14 0.082(6) 0.064(6) 0.061(5) -0.003(4) 0.009(4) -0.018(5)
N3 0.098(6) 0.123(8) 0.090(6) -0.057(6) 0.046(5) -0.044(6)
C30 0.080(5) 0.069(5) 0.058(4) 0.002(4) -0.004(5) -0.018(4)
C17 0.099(7) 0.039(5) 0.114(9) -0.003(5) -0.042(7) 0.003(5)
C16 0.111(10) 0.070(7) 0.116(9) 0.026(7) -0.036(7) -0.031(7)
C29 0.088(6) 0.081(6) 0.067(5) -0.013(5) 0.011(5) -0.030(5)
C10 0.054(5) 0.080(7) 0.101(7) -0.025(6) -0.005(5) 0.013(5)
C15 0.104(8) 0.109(9) 0.083(7) 0.018(6) 0.002(7) -0.043(8)
C27 0.097(8) 0.098(8) 0.123(8) -0.046(7) 0.019(7) -0.019(6)
C31 0.112(9) 0.130(10) 0.088(7) 0.035(7) -0.010(7) -0.023(8)
C12 0.057(6) 0.172(13) 0.170(11) -0.041(11) 0.013(8) -0.011(7)
C28 0.127(9) 0.127(9) 0.074(6) 0.015(6) -0.035(6) -0.071(8)
C33 0.105(9) 0.155(12) 0.130(10) 0.059(9) -0.048(7) -0.033(8)
C11 0.121(9) 0.127(10) 0.146(10) -0.004(10) -0.071(8) 0.037(9)
C25 0.160(11) 0.171(13) 0.072(7) -0.035(8) 0.035(7) -0.089(10)
C2 0.139(10) 0.141(10) 0.096(8) -0.005(8) -0.049(7) 0.032(10)
C21 0.131(11) 0.162(14) 0.127(9) -0.059(9) 0.064(10) 0.009(10)
C3 0.053(6) 0.197(14) 0.233(16) 0.106(13) 0.022(9) 0.024(7)
C20 0.150(12) 0.193(15) 0.125(10) -0.034(9) 0.055(9) 0.088(11)
C24 0.25(2) 0.183(15) 0.156(14) -0.077(12) 0.137(15) -0.113(15)
C32 0.155(11) 0.099(9) 0.152(11) 0.012(9) 0.027(10) 0.007(8)
C22 0.080(8) 0.272(19) 0.146(11) -0.108(12) 0.055(8) -0.066(10)
C23 0.155(16) 0.149(13) 0.25(2) -0.087(14) 0.103(16) -0.075(12)

loop_
_atom_type_symbol
_atom_type_description
_atom_type_scat_dispersion_real
_atom_type_scat_dispersion_imag
_atom_type_scat_source
C C 0.0033 0.0016 'International Tables Vol C Tables 4.2.6.8 and 6.1.1.4'
H H 0.0000 0.0000 'International Tables Vol C Tables 4.2.6.8 and 6.1.1.4'
N N 0.0061 0.0033 'International Tables Vol C Tables 4.2.6.8 and 6.1.1.4'
Si Si 0.0817 0.0704 'International Tables Vol C Tables 4.2.6.8 and 6.1.1.4'
Yb Yb -0.3850 5.5486 'International Tables Vol C Tables 4.2.6.8 and 6.1.1.4'

loop_
_geom_angle_atom_site_label_1
_geom_angle_atom_site_label_2
_geom_angle_atom_site_label_3
_geom_angle
_geom_angle_site_symmetry_1
_geom_angle_site_symmetry_3
_geom_angle_publ_flag
N1 Yb1 C26 109.9(2) . . ?
N1 Yb1 N2 77.1(2) . . ?
N1 Yb1 N3 140.4(3) . . ?
N1 Yb1 C30 102.8(2) . . ?
C26 Yb1 N2 102.1(3) . . ?
C26 Yb1 N3 98.9(3) . . ?
C26 Yb1 C30 110.7(3) . . ?
N2 Yb1 N3 70.7(3) . . ?
N2 Yb1 C30 144.7(3) . . ?
C30 Yb1 N3 91.2(3) . . ?
C26 Si1 C29 112.0(4) . . ?
C26 Si1 C27 111.4(4) . . ?
C26 Si1 C28 114.3(4) . . ?
C29 Si1 C27 108.1(5) . . ?
C29 Si1 C28 105.7(4) . . ?
C27 Si1 C28 105.0(5) . . ?
C30 Si C31 112.9(5) . . ?
C30 Si C33 112.4(5) . . ?
C33 Si C31 105.5(5) . . ?
C32 Si C30 112.7(5) . . ?
C32 Si C31 104.9(6) . . ?
C32 Si C33 107.9(6) . . ?
C9 N1 Yb1 114.8(4) . . ?
C13 N1 Yb1 127.9(4) . . ?
C13 N1 C9 116.6(5) . . ?
C8 C9 N1 121.0(6) . . ?
C8 C9 C4 120.5(6) . . ?
C4 C9 N1 118.4(6) . . ?
C9 C8 C7 118.4(8) . . ?
C9 C8 C10 121.7(6) . . ?
C7 C8 C10 119.9(7) . . ?
C9 C4 C1 121.5(6) . . ?
C5 C4 C9 118.1(7) . . ?
C5 C4 C1 120.4(7) . . ?
C13 C18 C19 122.4(8) . . ?
C17 C18 C13 119.9(8) . . ?
C17 C18 C19 117.4(8) . . ?
Yb1 C26 H26A 104.6 . . ?
Yb1 C26 H26B 104.6 . . ?
Si1 C26 Yb1 130.7(4) . . ?
Si1 C26 H26A 104.6 . . ?
Si1 C26 H26B 104.6 . . ?
H26A C26 H26B 105.7 . . ?
N1 C13 C18 122.8(7) . . ?
N1 C13 C14 122.1(7) . . ?
C14 C13 C18 115.1(7) . . ?
C19 N2 Yb1 123.7(6) . . ?
C19 N2 C20 116.5(10) . . ?
C20 N2 Yb1 118.2(8) . . ?
C4 C1 H1 106.8 . . ?
C2 C1 C4 113.6(7) . . ?
C2 C1 H1 106.8 . . ?
C2 C1 C3 112.2(9) . . ?
C3 C1 C4 110.1(7) . . ?
C3 C1 H1 106.8 . . ?
C8 C7 H7 119.3 . . ?
C6 C7 C8 121.4(8) . . ?
C6 C7 H7 119.3 . . ?
C4 C5 H5 119.0 . . ?
C6 C5 C4 122.0(8) . . ?
C6 C5 H5 119.0 . . ?
C7 C6 H6 120.2 . . ?
C5 C6 C7 119.5(7) . . ?
C5 C6 H6 120.2 . . ?
C18 C19 H19 115.5 . . ?
N2 C19 C18 129.0(8) . . ?
N2 C19 H19 115.5 . . ?
C13 C14 H14 119.2 . . ?
C15 C14 C13 121.6(9) . . ?
C15 C14 H14 119.2 . . ?
C25 N3 Yb1 112.2(8) . . ?
C25 N3 C21 107.2(9) . . ?
C25 N3 C22 102.8(10) . . ?
C21 N3 Yb1 105.8(6) . . ?
C21 N3 C22 115.0(12) . . ?
C22 N3 Yb1 113.8(6) . . ?
Yb1 C30 H30A 103.7 . . ?
Yb1 C30 H30B 103.7 . . ?
Si C30 Yb1 133.9(4) . . ?
Si C30 H30A 103.7 . . ?
Si C30 H30B 103.7 . . ?
H30A C30 H30B 105.4 . . ?
C18 C17 H17 118.9 . . ?
C16 C17 C18 122.1(9) . . ?
C16 C17 H17 118.9 . . ?
C17 C16 H16 120.9 . . ?
C17 C16 C15 118.3(10) . . ?
C15 C16 H16 120.9 . . ?
Si1 C29 H29A 109.5 . . ?
Si1 C29 H29B 109.5 . . ?
Si1 C29 H29C 109.5 . . ?
H29A C29 H29B 109.5 . . ?
H29A C29 H29C 109.5 . . ?
H29B C29 H29C 109.5 . . ?
C8 C10 H10 107.3 . . ?
C12 C10 C8 112.0(8) . . ?
C12 C10 H10 107.3 . . ?
C11 C10 C8 112.0(8) . . ?
C11 C10 H10 107.3 . . ?
C11 C10 C12 110.6(9) . . ?
C14 C15 H15 118.9 . . ?
C16 C15 C14 122.3(10) . . ?
C16 C15 H15 118.9 . . ?
Si1 C27 H27A 109.5 . . ?
Si1 C27 H27B 109.5 . . ?
Si1 C27 H27C 109.5 . . ?
H27A C27 H27B 109.5 . . ?
H27A C27 H27C 109.5 . . ?
H27B C27 H27C 109.5 . . ?
Si C31 H31A 109.5 . . ?
Si C31 H31B 109.5 . . ?
Si C31 H31C 109.5 . . ?
H31A C31 H31B 109.5 . . ?
H31A C31 H31C 109.5 . . ?
H31B C31 H31C 109.5 . . ?
C10 C12 H12A 109.5 . . ?
C10 C12 H12B 109.5 . . ?
C10 C12 H12C 109.5 . . ?
H12A C12 H12B 109.5 . . ?
H12A C12 H12C 109.5 . . ?
H12B C12 H12C 109.5 . . ?
Si1 C28 H28A 109.5 . . ?
Si1 C28 H28B 109.5 . . ?
Si1 C28 H28C 109.5 . . ?
H28A C28 H28B 109.5 . . ?
H28A C28 H28C 109.5 . . ?
H28B C28 H28C 109.5 . . ?
Si C33 H33A 109.5 . . ?
Si C33 H33B 109.5 . . ?
Si C33 H33C 109.5 . . ?
H33A C33 H33B 109.5 . . ?
H33A C33 H33C 109.5 . . ?
H33B C33 H33C 109.5 . . ?
C10 C11 H11A 109.5 . . ?
C10 C11 H11B 109.5 . . ?
C10 C11 H11C 109.5 . . ?
H11A C11 H11B 109.5 . . ?
H11A C11 H11C 109.5 . . ?
H11B C11 H11C 109.5 . . ?
N3 C25 H25A 110.4 . . ?
N3 C25 H25B 110.4 . . ?
N3 C25 C24 106.8(12) . . ?
H25A C25 H25B 108.6 . . ?
C24 C25 H25A 110.4 . . ?
C24 C25 H25B 110.4 . . ?
C1 C2 H2A 109.5 . . ?
C1 C2 H2B 109.5 . . ?
C1 C2 H2C 109.5 . . ?
H2A C2 H2B 109.5 . . ?
H2A C2 H2C 109.5 . . ?
H2B C2 H2C 109.5 . . ?
N3 C21 H21A 109.1 . . ?
N3 C21 H21B 109.1 . . ?
H21A C21 H21B 107.8 . . ?
C20 C21 N3 112.6(11) . . ?
C20 C21 H21A 109.1 . . ?
C20 C21 H21B 109.1 . . ?
C1 C3 H3A 109.5 . . ?
C1 C3 H3B 109.5 . . ?
C1 C3 H3C 109.5 . . ?
H3A C3 H3B 109.5 . . ?
H3A C3 H3C 109.5 . . ?
H3B C3 H3C 109.5 . . ?
N2 C20 H20A 110.1 . . ?
N2 C20 H20B 110.1 . . ?
C21 C20 N2 108.0(10) . . ?
C21 C20 H20A 110.1 . . ?
C21 C20 H20B 110.1 . . ?
H20A C20 H20B 108.4 . . ?
C25 C24 H24A 111.3 . . ?
C25 C24 H24B 111.3 . . ?
H24A C24 H24B 109.2 . . ?
C23 C24 C25 102.3(11) . . ?
C23 C24 H24A 111.3 . . ?
C23 C24 H24B 111.3 . . ?
Si C32 H32A 109.5 . . ?
Si C32 H32B 109.5 . . ?
Si C32 H32C 109.5 . . ?
H32A C32 H32B 109.5 . . ?
H32A C32 H32C 109.5 . . ?
H32B C32 H32C 109.5 . . ?
N3 C22 H22A 110.7 . . ?
N3 C22 H22B 110.7 . . ?
H22A C22 H22B 108.8 . . ?
C23 C22 N3 105.3(11) . . ?
C23 C22 H22A 110.7 . . ?
C23 C22 H22B 110.7 . . ?
C24 C23 C22 111.9(12) . . ?
C24 C23 H23A 109.2 . . ?
C24 C23 H23B 109.2 . . ?
C22 C23 H23A 109.2 . . ?
C22 C23 H23B 109.2 . . ?
H23A C23 H23B 107.9 . . ?

loop_
_geom_bond_atom_site_label_1
_geom_bond_atom_site_label_2
_geom_bond_distance
_geom_bond_site_symmetry_2
_geom_bond_publ_flag
Yb1 N1 2.256(5) . ?
Yb1 C26 2.326(7) . ?
Yb1 N2 2.331(8) . ?
Yb1 N3 2.463(7) . ?
Yb1 C30 2.372(7) . ?
Si1 C26 1.830(8) . ?
Si1 C29 1.858(8) . ?
Si1 C27 1.859(10) . ?
Si1 C28 1.873(9) . ?
Si C30 1.851(8) . ?
Si C31 1.875(10) . ?
Si C33 1.862(11) . ?
Si C32 1.840(12) . ?
N1 C9 1.430(8) . ?
N1 C13 1.354(8) . ?
C9 C8 1.387(9) . ?
C9 C4 1.408(9) . ?
C8 C7 1.391(9) . ?
C8 C10 1.523(11) . ?
C4 C1 1.513(10) . ?
C4 C5 1.377(9) . ?
C18 C13 1.427(10) . ?
C18 C19 1.437(12) . ?
C18 C17 1.402(12) . ?
C26 H26A 0.9700 . ?
C26 H26B 0.9700 . ?
C13 C14 1.407(10) . ?
N2 C19 1.278(12) . ?
N2 C20 1.480(12) . ?
C1 H1 0.9800 . ?
C1 C2 1.485(12) . ?
C1 C3 1.490(13) . ?
C7 H7 0.9300 . ?
C7 C6 1.365(12) . ?
C5 H5 0.9300 . ?
C5 C6 1.362(11) . ?
C6 H6 0.9300 . ?
C19 H19 0.9300 . ?
C14 H14 0.9300 . ?
C14 C15 1.364(12) . ?
N3 C25 1.442(15) . ?
N3 C21 1.467(15) . ?
N3 C22 1.507(13) . ?
C30 H30A 0.9700 . ?
C30 H30B 0.9700 . ?
C17 H17 0.9300 . ?
C17 C16 1.344(14) . ?
C16 H16 0.9300 . ?
C16 C15 1.364(14) . ?
C29 H29A 0.9600 . ?
C29 H29B 0.9600 . ?
C29 H29C 0.9600 . ?
C10 H10 0.9800 . ?
C10 C12 1.510(14) . ?
C10 C11 1.504(14) . ?
C15 H15 0.9300 . ?
C27 H27A 0.9600 . ?
C27 H27B 0.9600 . ?
C27 H27C 0.9600 . ?
C31 H31A 0.9600 . ?
C31 H31B 0.9600 . ?
C31 H31C 0.9600 . ?
C12 H12A 0.9600 . ?
C12 H12B 0.9600 . ?
C12 H12C 0.9600 . ?
C28 H28A 0.9600 . ?
C28 H28B 0.9600 . ?
C28 H28C 0.9600 . ?
C33 H33A 0.9600 . ?
C33 H33B 0.9600 . ?
C33 H33C 0.9600 . ?
C11 H11A 0.9600 . ?
C11 H11B 0.9600 . ?
C11 H11C 0.9600 . ?
C25 H25A 0.9700 . ?
C25 H25B 0.9700 . ?
C25 C24 1.541(16) . ?
C2 H2A 0.9600 . ?
C2 H2B 0.9600 . ?
C2 H2C 0.9600 . ?
C21 H21A 0.9700 . ?
C21 H21B 0.9700 . ?
C21 C20 1.465(17) . ?
C3 H3A 0.9600 . ?
C3 H3B 0.9600 . ?
C3 H3C 0.9600 . ?
C20 H20A 0.9700 . ?
C20 H20B 0.9700 . ?
C24 H24A 0.9700 . ?
C24 H24B 0.9700 . ?
C24 C23 1.40(2) . ?
C32 H32A 0.9600 . ?
C32 H32B 0.9600 . ?
C32 H32C 0.9600 . ?
C22 H22A 0.9700 . ?
C22 H22B 0.9700 . ?
C22 C23 1.467(19) . ?
C23 H23A 0.9700 . ?
C23 H23B 0.9700 . ?

loop_
_geom_torsion_atom_site_label_1
_geom_torsion_atom_site_label_2
_geom_torsion_atom_site_label_3
_geom_torsion_atom_site_label_4
_geom_torsion
_geom_torsion_site_symmetry_1
_geom_torsion_site_symmetry_2
_geom_torsion_site_symmetry_3
_geom_torsion_site_symmetry_4
_geom_torsion_publ_flag
Yb1 N1 C9 C8 -79.0(7) . . . . ?
Yb1 N1 C9 C4 99.4(6) . . . . ?
Yb1 N1 C13 C18 -24.1(9) . . . . ?
Yb1 N1 C13 C14 157.5(5) . . . . ?
Yb1 N2 C19 C18 21.8(14) . . . . ?
Yb1 N2 C20 C21 25.2(15) . . . . ?
Yb1 N3 C25 C24 -155.6(8) . . . . ?
Yb1 N3 C21 C20 53.0(13) . . . . ?
Yb1 N3 C22 C23 145.7(10) . . . . ?
N1 C9 C8 C7 178.0(6) . . . . ?
N1 C9 C8 C10 -4.4(11) . . . . ?
N1 C9 C4 C1 1.1(10) . . . . ?
N1 C9 C4 C5 -177.6(6) . . . . ?
N1 C13 C14 C15 -172.8(8) . . . . ?
C9 N1 C13 C18 166.0(6) . . . . ?
C9 N1 C13 C14 -12.4(9) . . . . ?
C9 C8 C7 C6 -0.6(12) . . . . ?
C9 C8 C10 C12 -112.0(9) . . . . ?
C9 C8 C10 C11 123.1(9) . . . . ?
C9 C4 C1 C2 133.5(9) . . . . ?
C9 C4 C1 C3 -99.7(10) . . . . ?
C9 C4 C5 C6 -0.2(12) . . . . ?
C8 C9 C4 C1 179.5(7) . . . . ?
C8 C9 C4 C5 0.8(10) . . . . ?
C8 C7 C6 C5 1.2(13) . . . . ?
C4 C9 C8 C7 -0.4(11) . . . . ?
C4 C9 C8 C10 177.2(7) . . . . ?
C4 C5 C6 C7 -0.8(13) . . . . ?
C18 C13 C14 C15 8.7(12) . . . . ?
C18 C17 C16 C15 3.8(15) . . . . ?
C13 N1 C9 C8 92.2(8) . . . . ?
C13 N1 C9 C4 -89.4(7) . . . . ?
C13 C18 C19 N2 13.4(14) . . . . ?
C13 C18 C17 C16 3.1(12) . . . . ?
C13 C14 C15 C16 -2.2(16) . . . . ?
C1 C4 C5 C6 -178.9(8) . . . . ?
C7 C8 C10 C12 65.7(11) . . . . ?
C7 C8 C10 C11 -59.3(11) . . . . ?
C5 C4 C1 C2 -47.7(11) . . . . ?
C5 C4 C1 C3 79.1(11) . . . . ?
C19 C18 C13 N1 -13.0(11) . . . . ?
C19 C18 C13 C14 165.5(7) . . . . ?
C19 C18 C17 C16 -171.6(9) . . . . ?
C19 N2 C20 C21 -140.7(12) . . . . ?
N3 C25 C24 C23 29.7(17) . . . . ?
N3 C21 C20 N2 -53.0(16) . . . . ?
N3 C22 C23 C24 -6(2) . . . . ?
C17 C18 C13 N1 172.4(7) . . . . ?
C17 C18 C13 C14 -9.1(10) . . . . ?
C17 C18 C19 N2 -172.0(10) . . . . ?
C17 C16 C15 C14 -4.3(17) . . . . ?
C29 Si1 C26 Yb1 -60.1(7) . . . . ?
C10 C8 C7 C6 -178.3(9) . . . . ?
C27 Si1 C26 Yb1 61.1(7) . . . . ?
C31 Si C30 Yb1 98.2(7) . . . . ?
C28 Si1 C26 Yb1 179.8(6) . . . . ?
C33 Si C30 Yb1 -21.1(8) . . . . ?
C25 N3 C21 C20 172.9(11) . . . . ?
C25 N3 C22 C23 24.1(15) . . . . ?
C25 C24 C23 C22 -14(2) . . . . ?
C21 N3 C25 C24 88.6(11) . . . . ?
C21 N3 C22 C23 -92.0(15) . . . . ?
C20 N2 C19 C18 -173.1(9) . . . . ?
C32 Si C30 Yb1 -143.2(6) . . . . ?
C22 N3 C25 C24 -33.0(13) . . . . ?
C22 N3 C21 C20 -73.5(13) . . . . ?

loop_
_smtbx_masks_void_nr
_smtbx_masks_void_average_x
_smtbx_masks_void_average_y
_smtbx_masks_void_average_z
_smtbx_masks_void_volume
_smtbx_masks_void_count_electrons
_smtbx_masks_void_content
1 -0.165 0.170 0.469 27.4 0.0 ?
2 0.165 0.670 0.031 27.4 0.0 ?
3 0.335 0.330 0.531 27.4 0.0 ?
4 0.665 0.830 0.969 27.4 0.0 ?
